data_7029338
loop_
_publ_author_name
'Wang, Xiuli'
'Zhao, Dan'
'Tian, Aixiang'
'Ying, Jun'

_publ_section_title
;
 Three 3D silver-bis(triazole) metal-organic frameworks stabilized by
 high-connected Wells-Dawson polyoxometallates.
;
_journal_issue 13
_journal_name_full 'Dalton transactions (Cambridge, England : 2003)'
_journal_page_first 5211
_journal_page_last 5220
_journal_paper_doi 10.1039/c3dt53437e
_journal_volume 43
_journal_year 2014
_chemical_formula_sum 'C35 H53 Ag7 N30 O63 P2 W18'
_chemical_formula_weight 6028.40
_chemical_name_systematic
; 
 ? 
;
_space_group_IT_number 14
_symmetry_cell_setting monoclinic
_symmetry_space_group_name_Hall '-P 2yn'
_symmetry_space_group_name_H-M 'P 1 21/n 1'
_atom_sites_solution_hydrogens geom
_atom_sites_solution_primary direct
_atom_sites_solution_secondary difmap
_audit_creation_method SHELXL-97
_cell_angle_alpha 90.00
_cell_angle_beta 95.9350(10)
_cell_angle_gamma 90.00
_cell_formula_units_Z 4
_cell_length_a 16.6392(7)
_cell_length_b 23.1775(10)
_cell_length_c 24.5939(11)
_cell_measurement_temperature 187(2)
_cell_volume 9433.9(7)
_computing_cell_refinement 'Bruker SAINT'
_computing_data_collection 'Bruker APEX2'
_computing_data_reduction 'Bruker SAINT'
_computing_molecular_graphics 'Bruker SHELXTL'
_computing_publication_material 'Bruker SHELXTL'
_computing_structure_refinement 'SHELXL-97 (Sheldrick, 1997)'
_computing_structure_solution 'SHELXS-97 (Sheldrick, 1990)'
_diffrn_ambient_temperature 187(2)
_diffrn_measured_fraction_theta_full 0.995
_diffrn_measured_fraction_theta_max 0.995
_diffrn_measurement_device_type 'Bruker APEX-II CCD'
_diffrn_measurement_method '\f and \w scans'
_diffrn_radiation_monochromator graphite
_diffrn_radiation_source 'fine-focus sealed tube'
_diffrn_radiation_type MoK\a
_diffrn_radiation_wavelength 0.71073
_diffrn_reflns_av_R_equivalents 0.0629
_diffrn_reflns_av_unetI/netI 0.0747
_diffrn_reflns_limit_h_max 19
_diffrn_reflns_limit_h_min -14
_diffrn_reflns_limit_k_max 27
_diffrn_reflns_limit_k_min -22
_diffrn_reflns_limit_l_max 29
_diffrn_reflns_limit_l_min -29
_diffrn_reflns_number 46323
_diffrn_reflns_theta_full 25.05
_diffrn_reflns_theta_max 25.05
_diffrn_reflns_theta_min 1.41
_exptl_absorpt_coefficient_mu 23.405
_exptl_absorpt_correction_T_max 0.060
_exptl_absorpt_correction_T_min 0.016
_exptl_absorpt_correction_type numerical
_exptl_absorpt_process_details 'SADABS, Sheldrick, 1996'
_exptl_crystal_colour 'dark red'
_exptl_crystal_density_diffrn 4.239
_exptl_crystal_density_method 'not measured'
_exptl_crystal_description block
_exptl_crystal_F_000 10644
_exptl_crystal_size_max 0.2
_exptl_crystal_size_mid 0.16
_exptl_crystal_size_min 0.12
_refine_diff_density_max 3.852
_refine_diff_density_min -3.816
_refine_diff_density_rms 0.440
_refine_ls_extinction_method none
_refine_ls_goodness_of_fit_ref 1.458
_refine_ls_hydrogen_treatment constr
_refine_ls_matrix_type full
_refine_ls_number_parameters 1454
_refine_ls_number_reflns 16629
_refine_ls_number_restraints 319
_refine_ls_restrained_S_all 1.467
_refine_ls_R_factor_all 0.0733
_refine_ls_R_factor_gt 0.0506
_refine_ls_shift/su_max 0.002
_refine_ls_shift/su_mean 0.000
_refine_ls_structure_factor_coef Fsqd
_refine_ls_weighting_details 'calc w=1/[\s^2^(Fo^2^)+(0.0000P)^2^+0.0000P] where P=(Fo^2^+2Fc^2^)/3'
_refine_ls_weighting_scheme calc
_refine_ls_wR_factor_gt 0.1086
_refine_ls_wR_factor_ref 0.1128
_reflns_number_gt 12365
_reflns_number_total 16713
_reflns_threshold_expression >2sigma(I)
_cod_data_source_file c3dt53437e.txt
_cod_data_source_block 2
_cod_original_sg_symbol_H-M P21/n
_cod_database_code 7029338

loop_
_symmetry_equiv_pos_as_xyz
'x, y, z'
'-x+1/2, y+1/2, -z+1/2'
'-x, -y, -z'
'x-1/2, -y-1/2, z-1/2'

loop_
_atom_site_label
_atom_site_type_symbol
_atom_site_fract_x
_atom_site_fract_y
_atom_site_fract_z
_atom_site_U_iso_or_equiv
_atom_site_adp_type
_atom_site_occupancy
_atom_site_symmetry_multiplicity
_atom_site_calc_flag
_atom_site_refinement_flags
_atom_site_disorder_assembly
_atom_site_disorder_group
P1 P 0.9314(3) 0.76206(18) 0.91709(17) 0.0088(9) Uani 1 1 d . . .
P2 P 0.6997(3) 0.76184(19) 0.94422(17) 0.0102(10) Uani 1 1 d . . .
W1 W 0.55317(5) 0.71569(4) 1.02769(3) 0.0271(2) Uani 1 1 d . . .
W2 W 0.52972(5) 0.84512(3) 0.96710(3) 0.02185(19) Uani 1 1 d . . .
W3 W 1.10425(5) 0.84646(3) 0.90581(3) 0.02038(18) Uani 1 1 d . . .
W4 W 0.50242(5) 0.72300(4) 0.89305(3) 0.0291(2) Uani 1 1 d . . .
W5 W 0.97961(4) 0.75415(3) 1.05802(3) 0.01453(17) Uani 1 1 d . . .
W6 W 0.87073(4) 0.77747(3) 0.77674(3) 0.01416(17) Uani 1 1 d . . .
W7 W 0.73664(4) 0.88512(3) 1.02623(3) 0.01326(16) Uani 1 1 d . . .
W8 W 0.68013(5) 0.63428(3) 0.86744(3) 0.01674(17) Uani 1 1 d . . .
W9 W 0.72790(4) 0.62343(3) 1.00280(3) 0.01522(17) Uani 1 1 d . . .
W10 W 0.76110(4) 0.75421(3) 1.08577(3) 0.01461(17) Uani 1 1 d . . .
W11 W 0.95557(4) 0.88588(3) 1.00206(3) 0.01251(16) Uani 1 1 d . . .
W12 W 0.89845(5) 0.63581(3) 0.84084(3) 0.01612(17) Uani 1 1 d . . .
W13 W 0.65118(4) 0.77703(3) 0.80388(3) 0.01533(17) Uani 1 1 d . . .
W14 W 0.94659(4) 0.62260(3) 0.97553(3) 0.01562(17) Uani 1 1 d . . .
W15 W 0.89991(4) 0.89685(3) 0.85390(3) 0.01143(16) Uani 1 1 d . . .
W16 W 0.68076(4) 0.89763(3) 0.87849(3) 0.01228(16) Uani 1 1 d . . .
W17 W 1.07663(5) 0.72854(4) 0.82845(3) 0.0298(2) Uani 1 1 d . . .
W18 W 1.12690(5) 0.71421(3) 0.96215(3) 0.02283(19) Uani 1 1 d . . .
O1 O 0.8868(6) 0.7972(4) 0.8714(4) 0.007(2) Uani 1 1 d . . .
O2 O 0.9245(6) 0.7877(5) 0.9736(4) 0.011(3) Uani 1 1 d . . .
O3 O 0.9025(6) 0.6984(5) 0.9152(4) 0.012(3) Uani 1 1 d . . .
O4 O 1.0209(6) 0.7614(4) 0.9076(4) 0.010(2) Uani 1 1 d U . .
O5 O 0.6088(7) 0.7604(5) 0.9535(4) 0.014(3) Uani 1 1 d . . .
O6 O 0.7267(6) 0.6976(5) 0.9364(5) 0.015(3) Uani 1 1 d . . .
O7 O 0.7071(6) 0.7962(5) 0.8926(4) 0.009(2) Uani 1 1 d . . .
O8 O 0.7475(6) 0.7890(4) 0.9946(4) 0.008(2) Uani 1 1 d . . .
O9 O 0.6869(6) 0.5906(5) 0.9338(4) 0.015(3) Uani 1 1 d . . .
O10 O 0.5106(7) 0.7918(5) 1.0240(4) 0.016(3) Uani 1 1 d . . .
O11 O 0.4162(8) 0.6994(6) 0.8559(5) 0.035(4) Uani 1 1 d . . .
O12 O 0.9853(7) 0.9485(5) 1.0315(4) 0.017(3) Uani 1 1 d . . .
O13 O 1.0499(7) 0.6542(5) 0.9630(4) 0.019(3) Uani 1 1 d . . .
O14 O 0.6068(7) 0.7701(5) 0.7379(4) 0.017(3) Uani 1 1 d U . .
O15 O 0.6242(7) 0.6532(5) 1.0117(4) 0.020(3) Uani 1 1 d . . .
O16 O 0.6253(6) 0.8673(5) 1.0128(5) 0.015(3) Uani 1 1 d . . .
O17 O 1.1270(7) 0.7073(5) 0.7759(5) 0.023(3) Uani 1 1 d . . .
O18 O 0.5016(7) 0.6868(6) 1.0768(5) 0.030(3) Uani 1 1 d . . .
O19 O 0.9812(7) 0.5639(5) 1.0121(5) 0.020(3) Uani 1 1 d . . .
O20 O 0.7268(7) 0.5641(5) 1.0440(5) 0.025(3) Uani 1 1 d . . .
O21 O 0.9079(7) 0.9057(5) 0.9308(5) 0.016(3) Uani 1 1 d . . .
O22 O 1.2116(7) 0.6859(5) 0.9974(5) 0.024(3) Uani 1 1 d . . .
O23 O 0.9353(7) 0.5907(5) 0.9037(4) 0.017(3) Uani 1 1 d . . .
O24 O 1.0496(6) 0.8680(5) 0.9662(4) 0.013(3) Uani 1 1 d U . .
O25 O 0.6477(7) 0.7440(5) 1.0705(4) 0.017(3) Uani 1 1 d . . .
O26 O 0.7294(7) 0.9063(5) 0.9508(4) 0.015(3) Uani 1 1 d . . .
O27 O 0.7294(7) 0.9505(5) 1.0580(5) 0.018(3) Uani 1 1 d . . .
O28 O 0.4639(7) 0.8983(5) 0.9798(5) 0.023(3) Uani 1 1 d . . .
O29 O 0.8928(7) 0.5833(5) 0.7911(5) 0.022(3) Uani 1 1 d . . .
O31 O 0.8341(7) 0.6136(5) 0.9811(4) 0.016(3) Uani 1 1 d . . .
O32 O 0.9063(7) 0.9656(5) 0.8305(4) 0.013(3) Uani 1 1 d . . .
O33 O 1.0020(7) 0.6649(5) 0.8358(5) 0.022(3) Uani 1 1 d . . .
O34 O 1.0737(7) 0.7467(5) 1.0192(4) 0.013(3) Uani 1 1 d U . .
O35 O 0.9480(7) 0.6826(5) 1.0296(5) 0.023(3) Uani 1 1 d . . .
O36 O 1.0282(7) 0.7360(5) 1.1193(4) 0.019(3) Uani 1 1 d . . .
O37 O 0.7607(7) 0.7895(5) 0.7866(4) 0.016(3) Uani 1 1 d U . .
O38 O 0.7716(6) 0.6797(5) 1.0524(4) 0.013(3) Uani 1 1 d . . .
O30 O 1.1425(7) 0.6968(5) 0.8898(4) 0.018(3) Uani 1 1 d . . .
O39 O 1.1642(7) 0.7909(5) 0.9488(4) 0.016(3) Uani 1 1 d . . .
O40 O 0.6440(7) 0.5818(5) 0.8209(5) 0.024(3) Uani 1 1 d . . .
O41 O 0.9825(7) 0.7638(5) 0.7902(4) 0.013(3) Uani 1 1 d U . .
O42 O 0.6385(7) 0.8574(4) 0.8135(4) 0.013(3) Uani 1 1 d . . .
O43 O 1.1200(7) 0.8027(5) 0.8420(4) 0.016(3) Uani 1 1 d U . .
O44 O 0.8558(7) 0.6999(5) 0.8000(4) 0.015(3) Uani 1 1 d U . .
O45 O 0.6810(7) 0.6997(5) 0.8212(5) 0.019(3) Uani 1 1 d U . .
O46 O 1.1747(7) 0.8979(5) 0.9036(5) 0.020(3) Uani 1 1 d U . .
O47 O 0.8884(7) 0.8573(5) 0.7835(4) 0.012(3) Uani 1 1 d . . .
O48 O 0.9943(6) 0.8359(4) 1.0593(4) 0.009(2) Uani 1 1 d U . .
O49 O 0.7682(7) 0.7388(5) 1.1538(4) 0.017(3) Uani 1 1 d . . .
O50 O 0.8486(6) 0.8828(5) 1.0242(4) 0.012(3) Uani 1 1 d . . .
O51 O 0.7901(7) 0.6239(5) 0.8619(5) 0.018(3) Uani 1 1 d . . .
O52 O 1.0098(7) 0.8766(5) 0.8635(4) 0.013(3) Uani 1 1 d U . .
O53 O 0.8729(7) 0.7648(5) 1.0790(4) 0.015(3) Uani 1 1 d U . .
O54 O 0.5764(7) 0.6625(5) 0.8835(4) 0.021(3) Uani 1 1 d . . .
O55 O 0.6544(7) 0.9667(5) 0.8598(4) 0.015(3) Uani 1 1 d . . .
O56 O 0.4675(7) 0.7974(5) 0.9167(4) 0.018(3) Uani 1 1 d U . .
O57 O 0.7850(6) 0.8955(5) 0.8536(4) 0.012(3) Uani 1 1 d . . .
O58 O 0.7475(6) 0.8365(4) 1.0895(4) 0.011(3) Uani 1 1 d U . .
O59 O 0.5561(7) 0.7627(5) 0.8389(4) 0.014(3) Uani 1 1 d U . .
O60 O 0.4850(7) 0.6946(5) 0.9633(5) 0.024(3) Uani 1 1 d . . .
O61 O 0.5842(6) 0.8771(4) 0.9095(4) 0.009(2) Uani 1 1 d U . .
O62 O 0.8604(7) 0.7715(5) 0.7065(4) 0.019(3) Uani 1 1 d . . .
Ag1 Ag 0.68382(9) 0.78705(6) 0.65391(6) 0.0262(4) Uani 1 1 d . . .
Ag2 Ag 0.83507(11) 0.79761(7) 0.57500(9) 0.0523(6) Uani 1 1 d . . .
Ag3 Ag 0.7761(12) 0.5305(3) 0.7236(3) 0.053(3) Uani 0.44(3) 1 d PU . 1
Ag3' Ag 0.7238(17) 0.5273(2) 0.7289(3) 0.077(5) Uani 0.56(3) 1 d P . 2
Ag4 Ag 0.5600(2) 0.51176(14) 0.76924(14) 0.0428(9) Uani 0.50 1 d PU . .
Ag5 Ag 0.31074(11) 1.73362(7) 0.77520(7) 0.0384(4) Uani 1 1 d . . .
Ag6 Ag 0.44470(9) 1.76646(6) 0.70323(6) 0.0229(3) Uani 1 1 d . . .
Ag7 Ag 0.42765(10) 1.25684(7) 0.82221(6) 0.0348(4) Uani 1 1 d . . .
Ag8 Ag 0.5806(3) 1.01048(19) 0.77288(18) 0.0727(14) Uani 0.50 1 d P . .
C1 C 0.8124(12) 0.6693(10) 0.5249(10) 0.042(6) Uani 1 1 d . . .
H1 H 0.7924 0.6780 0.4891 0.051 Uiso 1 1 calc R . .
C2 C 0.8617(13) 0.6728(10) 0.6049(10) 0.042(6) Uani 1 1 d U . .
H2 H 0.8849 0.6875 0.6380 0.050 Uiso 1 1 calc R . .
C3 C 0.7892(12) 0.5617(9) 0.5260(8) 0.035(5) Uani 1 1 d U . .
H3A H 0.8205 0.5311 0.5449 0.042 Uiso 1 1 calc R . .
H3B H 0.7957 0.5586 0.4874 0.042 Uiso 1 1 calc R . .
C4 C 0.7013(11) 0.5539(8) 0.5341(7) 0.022(4) Uani 1 1 d U . .
H4A H 0.6717 0.5856 0.5158 0.026 Uiso 1 1 calc R . .
H4B H 0.6828 0.5188 0.5152 0.026 Uiso 1 1 calc R . .
C5 C 0.6777(10) 0.5505(7) 0.5901(7) 0.015(4) Uani 1 1 d U . .
H5A H 0.6212 0.5397 0.5880 0.018 Uiso 1 1 calc R . .
H5B H 0.7087 0.5200 0.6094 0.018 Uiso 1 1 calc R . .
C6 C 0.7176(13) 0.6580(9) 0.6914(8) 0.036(6) Uani 1 1 d . . .
H6 H 0.7342 0.6707 0.7266 0.043 Uiso 1 1 calc R . .
C7 C 0.6713(9) 0.6568(7) 0.6073(7) 0.013(4) Uani 1 1 d U . .
H7 H 0.6479 0.6674 0.5727 0.016 Uiso 1 1 calc R . .
C8 C 0.6989(14) 0.9726(10) 0.6628(9) 0.045(6) Uani 1 1 d . . .
H8 H 0.6936 1.0091 0.6471 0.054 Uiso 1 1 calc R . .
C9 C 0.7220(11) 0.9052(8) 0.7162(8) 0.023(4) Uani 1 1 d U . .
H9 H 0.7371 0.8843 0.7479 0.028 Uiso 1 1 calc R . .
C10 C 0.6594(13) 0.9161(9) 0.5767(8) 0.037(5) Uani 1 1 d U . .
H10A H 0.6010 0.9196 0.5706 0.045 Uiso 1 1 calc R . .
H10B H 0.6733 0.8769 0.5675 0.045 Uiso 1 1 calc R . .
C11 C 0.6970(14) 0.9576(9) 0.5379(8) 0.039(5) Uani 1 1 d U . .
H11A H 0.6629 0.9591 0.5034 0.047 Uiso 1 1 calc R . .
H11B H 0.6990 0.9960 0.5536 0.047 Uiso 1 1 calc R . .
C12 C 0.7820(15) 0.9393(10) 0.5271(9) 0.049(6) Uani 1 1 d U . .
H12A H 0.7786 0.9024 0.5084 0.059 Uiso 1 1 calc R . .
H12B H 0.8027 0.9672 0.5027 0.059 Uiso 1 1 calc R . .
C13 C 0.8958(14) 0.8935(10) 0.6514(11) 0.064(8) Uani 1 1 d D . .
H13 H 0.9132 0.8658 0.6773 0.077 Uiso 1 1 calc R . .
C14 C 0.8879(19) 0.9758(9) 0.6026(12) 0.091(11) Uani 1 1 d DU . .
H14 H 0.8993 1.0119 0.5889 0.109 Uiso 1 1 calc R . .
C15 C 0.2714(11) 1.6119(8) 0.8087(8) 0.024(5) Uani 1 1 d . . .
H15 H 0.2977 1.6186 0.8434 0.028 Uiso 1 1 calc R . .
C16 C 0.2320(11) 1.6208(8) 0.7263(7) 0.021(4) Uani 1 1 d U . .
H16 H 0.2261 1.6352 0.6908 0.026 Uiso 1 1 calc R . .
C17 C 0.1903(12) 1.5256(8) 0.8303(9) 0.033(5) Uani 1 1 d . . .
H17A H 0.1842 1.4896 0.8102 0.040 Uiso 1 1 calc R . .
H17B H 0.2291 1.5191 0.8620 0.040 Uiso 1 1 calc R . .
C18 C 0.1130(12) 1.5407(8) 0.8491(9) 0.033(5) Uani 1 1 d . . .
H18A H 0.0747 1.5499 0.8178 0.040 Uiso 1 1 calc R . .
H18B H 0.1195 1.5747 0.8721 0.040 Uiso 1 1 calc R . .
C19 C 0.0805(15) 1.4928(10) 0.8803(10) 0.056(7) Uani 1 1 d U . .
H19A H 0.1212 1.4815 0.9095 0.067 Uiso 1 1 calc R . .
H19B H 0.0340 1.5067 0.8972 0.067 Uiso 1 1 calc R . .
C20 C -0.0051(15) 1.3960(12) 0.7820(10) 0.073(9) Uani 1 1 d DU . .
H20 H -0.0386 1.3882 0.7501 0.087 Uiso 1 1 calc R . .
C21 C 0.0896(12) 1.3902(8) 0.8522(8) 0.033(5) Uani 1 1 d DU . .
H21 H 0.1304 1.3774 0.8781 0.040 Uiso 1 1 calc R . .
C22 C 0.5099(14) 1.6410(10) 0.7289(8) 0.044(6) Uani 1 1 d . . .
H22 H 0.5513 1.6565 0.7529 0.053 Uiso 1 1 calc R . .
C23 C 0.4086(11) 1.6383(8) 0.6736(8) 0.022(4) Uani 1 1 d . . .
H23 H 0.3627 1.6482 0.6506 0.026 Uiso 1 1 calc R . .
C24 C 0.4066(11) 1.5311(7) 0.6557(7) 0.022(4) Uani 1 1 d U . .
H24A H 0.3554 1.5396 0.6346 0.026 Uiso 1 1 calc R . .
H24B H 0.4434 1.5175 0.6303 0.026 Uiso 1 1 calc R . .
C25 C 0.3939(15) 1.4851(9) 0.6928(8) 0.051(7) Uani 1 1 d D . .
H25A H 0.4461 1.4666 0.7005 0.061 Uiso 1 1 calc R . .
H25B H 0.3598 1.4575 0.6716 0.061 Uiso 1 1 calc R . .
C26 C 0.3605(19) 1.4891(13) 0.7461(10) 0.087(10) Uani 1 1 d DU . .
H26A H 0.3020 1.4916 0.7409 0.104 Uiso 1 1 calc R . .
H26B H 0.3814 1.5229 0.7661 0.104 Uiso 1 1 calc R . .
C27 C 0.3736(11) 1.3838(8) 0.8436(7) 0.024(4) Uani 1 1 d U . .
H27 H 0.3621 1.3735 0.8785 0.029 Uiso 1 1 calc R . .
C28 C 0.4154(14) 1.3807(9) 0.7678(8) 0.038(6) Uani 1 1 d U . .
H28 H 0.4398 1.3696 0.7371 0.046 Uiso 1 1 calc R . .
C29 C 0.4956(12) 1.1334(9) 0.7980(8) 0.033(5) Uani 1 1 d U . .
H29 H 0.5147 1.1473 0.7663 0.039 Uiso 1 1 calc R . .
C30 C 0.4392(11) 1.1298(9) 0.8726(8) 0.027(5) Uani 1 1 d . . .
H30 H 0.4118 1.1387 0.9026 0.033 Uiso 1 1 calc R . .
N1 N 0.8391(9) 0.7083(7) 0.5643(7) 0.030(4) Uani 1 1 d . . .
N2 N 0.8519(10) 0.6169(8) 0.5993(8) 0.041(5) Uani 1 1 d . . .
N3 N 0.8199(9) 0.6171(7) 0.5463(6) 0.023(4) Uani 1 1 d . . .
N4 N 0.6911(8) 0.6937(6) 0.6480(6) 0.020(4) Uani 1 1 d . . .
N5 N 0.7159(10) 0.6031(7) 0.6758(6) 0.029(4) Uani 1 1 d . . .
N6 N 0.6890(8) 0.6033(6) 0.6223(5) 0.013(3) Uani 1 1 d . . .
N7 N 0.7217(12) 0.9642(8) 0.7154(7) 0.047(5) Uani 1 1 d . . .
N8 N 0.6845(9) 0.9255(7) 0.6352(6) 0.026(4) Uani 1 1 d . . .
N9 N 0.6997(9) 0.8805(7) 0.6697(6) 0.024(4) Uani 1 1 d . . .
N10 N 0.8491(9) 0.8836(7) 0.6061(7) 0.030(4) Uani 1 1 d . . .
N11 N 0.8413(11) 0.9339(7) 0.5771(8) 0.041(5) Uani 1 1 d . . .
N12 N 0.9155(13) 0.9530(9) 0.6547(9) 0.065(6) Uani 1 1 d U . .
N13 N 0.2775(9) 1.6438(6) 0.7665(6) 0.022(4) Uani 1 1 d U . .
N14 N 0.1929(9) 1.5719(7) 0.7431(7) 0.030(4) Uani 1 1 d . . .
N15 N 0.2231(9) 1.5688(7) 0.7958(7) 0.027(4) Uani 1 1 d . . .
N16 N 0.0568(11) 1.4425(8) 0.8478(8) 0.037(5) Uani 1 1 d U . .
N17 N 0.0012(13) 1.4446(9) 0.8110(10) 0.065(6) Uani 1 1 d U . .
N18 N 0.0504(9) 1.3597(6) 0.8107(7) 0.027(4) Uani 1 1 d . . .
N19 N 0.4517(9) 1.6738(6) 0.7032(6) 0.020(4) Uani 1 1 d U . .
N20 N 0.5050(11) 1.5859(7) 0.7182(8) 0.044(5) Uani 1 1 d . . .
N21 N 0.4386(9) 1.5843(6) 0.6801(6) 0.016(3) Uani 1 1 d . . .
N22 N 0.3878(12) 1.4328(8) 0.7777(7) 0.047(5) Uani 1 1 d U . .
N23 N 0.3624(12) 1.4361(7) 0.8253(7) 0.046(5) Uani 1 1 d U . .
N24 N 0.4017(9) 1.3464(7) 0.8106(6) 0.027(4) Uani 1 1 d U . .
N25 N 0.4541(10) 1.1675(7) 0.8338(7) 0.033(4) Uani 1 1 d . . .
N26 N 0.5040(12) 1.0788(7) 0.8152(7) 0.040(5) Uani 1 1 d . . .
N27 N 0.4679(9) 1.0790(6) 0.8629(6) 0.024(4) Uani 1 1 d D A .
O1W O 0.4553(15) 0.5591(10) 0.8535(13) 0.164(13) Uani 1 1 d . . .
N29 N 0.3065(11) 0.9190(7) 0.7699(8) 0.039(4) Uani 1 1 d U . .
C35 C 0.2898(14) 0.8683(10) 0.7562(10) 0.049(6) Uani 1 1 d U A .
H35 H 0.2555 0.8604 0.7248 0.058 Uiso 1 1 calc R . .
C33' C 0.349(3) 0.957(2) 0.8621(19) 0.033(12) Uani 0.442(19) 1 d PU A 1
C32' C 0.428(3) 0.9771(18) 0.8574(18) 0.017(11) Uani 0.442(19) 1 d PU A 1
N28' N 0.317(2) 0.9105(15) 0.8244(15) 0.024(10) Uani 0.442(19) 1 d PU A 1
C34' C 0.328(3) 0.858(2) 0.8326(18) 0.030(12) Uani 0.442(19) 1 d PU A 1
H34' H 0.3390 0.8424 0.8675 0.036 Uiso 0.442(19) 1 calc PR A 1
C33 C 0.4385(17) 0.9611(12) 0.8229(12) 0.019(7) Uani 0.558(19) 1 d PDU A 2
C32 C 0.3976(18) 0.9862(14) 0.8714(12) 0.031(11) Uani 0.558(19) 1 d PDU A 2
N28 N 0.3853(18) 0.9114(12) 0.8027(12) 0.034(7) Uani 0.558(19) 1 d PDU A 2
C34 C 0.402(2) 0.8577(15) 0.8104(13) 0.027(9) Uani 0.558(19) 1 d PU A 2
H34 H 0.4499 0.8416 0.8259 0.032 Uiso 0.558(19) 1 calc PR A 2
N30 N 0.3224(13) 0.8251(9) 0.7879(8) 0.059(6) Uani 1 1 d U . .
C31 C 0.4650(11) 1.0267(7) 0.8943(7) 0.029(5) Uani 1 1 d D . .
H31A H 0.4324 1.0328 0.9243 0.035 Uiso 1 1 calc R A 1
H31B H 0.5191 1.0162 0.9096 0.035 Uiso 1 1 calc R A 1

loop_
_atom_site_aniso_label
_atom_site_aniso_U_11
_atom_site_aniso_U_22
_atom_site_aniso_U_33
_atom_site_aniso_U_23
_atom_site_aniso_U_13
_atom_site_aniso_U_12
P1 0.009(2) 0.005(2) 0.012(2) -0.0012(19) -0.003(2) -0.0010(16)
P2 0.010(2) 0.009(2) 0.012(2) 0.0020(19) 0.001(2) 0.0006(17)
W1 0.0189(5) 0.0317(5) 0.0307(5) 0.0052(4) 0.0022(4) -0.0040(3)
W2 0.0139(4) 0.0266(5) 0.0250(4) 0.0010(4) 0.0015(4) 0.0002(3)
W3 0.0144(4) 0.0221(5) 0.0245(4) 0.0006(4) 0.0011(4) -0.0008(3)
W4 0.0186(5) 0.0347(5) 0.0326(5) -0.0043(4) -0.0043(4) -0.0042(4)
W5 0.0136(4) 0.0163(4) 0.0124(4) 0.0022(3) -0.0046(3) -0.0031(3)
W6 0.0178(4) 0.0127(4) 0.0114(4) -0.0011(3) -0.0016(3) 0.0015(3)
W7 0.0118(4) 0.0148(4) 0.0129(4) -0.0019(3) 0.0000(3) 0.0000(3)
W8 0.0193(4) 0.0139(4) 0.0156(4) -0.0011(3) -0.0050(3) -0.0024(3)
W9 0.0158(4) 0.0132(4) 0.0155(4) 0.0022(3) -0.0038(3) -0.0026(3)
W10 0.0147(4) 0.0172(4) 0.0115(4) 0.0008(3) -0.0009(3) -0.0033(3)
W11 0.0117(4) 0.0130(4) 0.0123(4) -0.0006(3) -0.0014(3) -0.0022(3)
W12 0.0204(4) 0.0104(4) 0.0166(4) -0.0012(3) -0.0025(3) 0.0017(3)
W13 0.0156(4) 0.0148(4) 0.0140(4) -0.0005(3) -0.0067(3) 0.0012(3)
W14 0.0158(4) 0.0128(4) 0.0172(4) 0.0031(3) -0.0035(3) 0.0015(3)
W15 0.0114(4) 0.0106(4) 0.0121(3) 0.0007(3) -0.0001(3) 0.0008(3)
W16 0.0105(4) 0.0123(4) 0.0135(4) 0.0007(3) -0.0015(3) 0.0013(3)
W17 0.0255(5) 0.0320(5) 0.0319(5) -0.0023(4) 0.0032(4) 0.0038(4)
W18 0.0153(4) 0.0259(5) 0.0266(4) 0.0064(4) -0.0012(4) 0.0026(3)
O1 0.004(6) 0.009(6) 0.010(6) 0.003(5) -0.001(5) 0.002(4)
O2 0.016(7) 0.010(7) 0.009(6) -0.001(5) 0.003(5) 0.004(5)
O3 0.012(7) 0.015(7) 0.008(6) 0.002(5) -0.001(5) -0.005(5)
O4 0.009(3) 0.009(3) 0.011(3) 0.0006(19) 0.000(2) -0.0002(19)
O5 0.009(7) 0.015(7) 0.017(6) 0.005(5) -0.004(5) -0.006(5)
O6 0.009(6) 0.010(7) 0.026(7) -0.007(5) 0.004(6) 0.002(5)
O7 0.006(6) 0.015(7) 0.006(5) -0.003(5) -0.001(5) 0.004(5)
O8 0.011(6) 0.008(6) 0.005(5) -0.003(5) 0.002(5) -0.002(4)
O9 0.009(7) 0.020(7) 0.015(6) -0.007(5) -0.003(5) -0.005(5)
O10 0.024(8) 0.012(7) 0.013(6) 0.002(5) 0.007(6) -0.007(5)
O11 0.020(8) 0.051(10) 0.032(8) -0.003(7) -0.012(7) -0.015(6)
O12 0.014(7) 0.024(8) 0.015(6) -0.001(6) 0.006(6) -0.007(5)
O13 0.021(8) 0.023(8) 0.010(6) 0.007(6) -0.004(6) -0.002(5)
O14 0.017(3) 0.017(3) 0.017(3) 0.000(2) 0.000(2) 0.0002(19)
O15 0.029(8) 0.019(7) 0.010(6) 0.002(6) -0.004(6) -0.002(5)
O16 0.008(6) 0.011(7) 0.023(7) 0.001(5) -0.002(6) -0.001(5)
O17 0.011(7) 0.032(8) 0.025(7) 0.001(6) -0.004(6) 0.005(5)
O18 0.021(8) 0.043(9) 0.026(7) 0.006(7) 0.005(6) -0.008(6)
O19 0.017(7) 0.011(7) 0.028(7) 0.002(6) -0.009(6) 0.004(5)
O20 0.034(9) 0.023(8) 0.018(7) 0.000(6) 0.004(6) -0.007(6)
O21 0.012(7) 0.012(7) 0.026(7) 0.006(6) 0.011(6) 0.004(5)
O22 0.019(8) 0.025(8) 0.028(7) 0.009(6) -0.004(6) 0.013(5)
O23 0.018(7) 0.018(7) 0.014(6) 0.003(6) -0.007(6) 0.009(5)
O24 0.012(3) 0.013(3) 0.013(3) 0.0003(14) 0.0017(15) 0.0000(14)
O25 0.016(7) 0.027(8) 0.008(6) 0.003(5) 0.004(6) -0.003(5)
O26 0.009(7) 0.017(7) 0.019(6) -0.011(5) 0.006(6) -0.005(5)
O27 0.018(7) 0.014(7) 0.019(7) 0.003(6) -0.009(6) -0.010(5)
O28 0.011(7) 0.037(9) 0.022(7) -0.005(6) 0.005(6) 0.004(5)
O29 0.025(8) 0.017(7) 0.024(7) 0.001(6) -0.002(6) 0.003(5)
O31 0.015(7) 0.018(7) 0.014(6) 0.004(5) -0.007(6) -0.004(5)
O32 0.018(7) 0.007(6) 0.014(6) 0.004(5) 0.005(6) 0.004(5)
O33 0.018(8) 0.020(8) 0.028(7) 0.011(6) 0.000(6) 0.006(5)
O34 0.012(3) 0.013(3) 0.013(3) -0.0004(19) 0.000(2) -0.0004(19)
O35 0.024(8) 0.025(8) 0.021(7) 0.006(6) -0.001(6) -0.010(6)
O36 0.010(7) 0.033(8) 0.015(6) 0.005(6) -0.003(6) -0.002(5)
O37 0.016(3) 0.016(3) 0.015(3) -0.001(2) -0.001(2) 0.0006(19)
O38 0.012(7) 0.011(7) 0.018(6) 0.002(5) 0.005(5) -0.003(5)
O30 0.019(7) 0.017(7) 0.017(6) 0.001(6) 0.002(6) 0.007(5)
O39 0.013(7) 0.016(7) 0.019(6) 0.004(6) 0.002(6) 0.004(5)
O40 0.026(8) 0.016(7) 0.025(7) 0.007(6) -0.015(6) -0.006(5)
O41 0.013(3) 0.013(3) 0.012(3) -0.001(2) 0.000(2) 0.0019(19)
O42 0.020(7) 0.006(6) 0.012(6) 0.002(5) -0.004(5) -0.002(5)
O43 0.017(3) 0.016(3) 0.016(3) -0.001(2) 0.003(2) 0.0016(19)
O44 0.014(3) 0.015(3) 0.016(3) 0.000(2) 0.001(2) 0.0011(19)
O45 0.019(3) 0.019(3) 0.019(3) 0.000(2) 0.001(2) 0.0013(19)
O46 0.019(3) 0.020(3) 0.020(3) 0.002(2) 0.002(2) -0.001(2)
O47 0.015(7) 0.012(7) 0.010(6) 0.003(5) 0.006(5) -0.002(5)
O48 0.008(3) 0.010(3) 0.010(3) -0.0012(19) 0.000(2) 0.0004(19)
O49 0.024(8) 0.024(8) 0.004(6) -0.002(5) 0.005(6) -0.002(5)
O50 0.015(7) 0.016(7) 0.004(5) -0.001(5) -0.003(5) -0.005(5)
O51 0.014(7) 0.014(7) 0.025(7) 0.001(6) -0.009(6) 0.003(5)
O52 0.013(3) 0.013(3) 0.013(3) 0.000(2) 0.000(2) 0.0015(19)
O53 0.014(3) 0.015(3) 0.015(3) 0.000(2) -0.001(2) -0.0007(19)
O54 0.026(8) 0.024(8) 0.013(6) -0.001(6) -0.003(6) -0.005(5)
O55 0.020(7) 0.009(7) 0.017(6) 0.003(5) 0.003(6) 0.005(5)
O56 0.017(3) 0.018(3) 0.018(3) 0.000(2) 0.000(2) -0.0002(19)
O57 0.007(6) 0.015(7) 0.014(6) -0.002(5) 0.000(5) -0.001(5)
O58 0.011(3) 0.011(3) 0.009(3) 0.0013(19) 0.000(2) -0.0005(19)
O59 0.014(3) 0.015(3) 0.014(3) 0.001(2) 0.001(2) -0.0006(19)
O60 0.026(8) 0.019(8) 0.027(7) 0.002(6) 0.007(6) -0.014(5)
O61 0.008(3) 0.009(3) 0.009(3) 0.0014(19) -0.0004(19) 0.0003(19)
O62 0.031(8) 0.015(7) 0.014(6) -0.005(6) 0.009(6) 0.002(5)
Ag1 0.0337(10) 0.0189(9) 0.0264(8) -0.0035(7) 0.0050(7) 0.0016(6)
Ag2 0.0372(11) 0.0243(10) 0.0976(16) -0.0101(10) 0.0184(11) -0.0061(8)
Ag3 0.079(8) 0.037(3) 0.036(3) 0.008(2) -0.024(4) -0.002(3)
Ag3' 0.159(15) 0.027(2) 0.034(2) 0.0089(18) -0.037(4) 0.000(4)
Ag4 0.0465(16) 0.0297(15) 0.0447(16) 0.0060(13) -0.0323(14) -0.0070(12)
Ag5 0.0583(13) 0.0177(9) 0.0395(10) 0.0028(8) 0.0068(9) -0.0036(7)
Ag6 0.0269(9) 0.0156(8) 0.0263(8) -0.0015(7) 0.0024(7) 0.0012(6)
Ag7 0.0483(12) 0.0275(10) 0.0278(9) -0.0023(7) 0.0008(9) 0.0152(7)
Ag8 0.097(4) 0.058(3) 0.067(3) 0.013(2) 0.025(3) 0.016(2)
C1 0.022(13) 0.052(17) 0.053(16) 0.025(14) 0.004(12) 0.015(10)
C2 0.031(9) 0.038(9) 0.056(10) -0.001(8) 0.004(8) -0.002(7)
C3 0.036(6) 0.035(6) 0.035(6) 0.000(2) 0.004(2) 0.001(2)
C4 0.027(8) 0.018(8) 0.019(7) -0.004(7) -0.004(7) -0.005(6)
C5 0.008(7) 0.017(8) 0.020(7) 0.001(7) 0.002(6) 0.002(6)
C6 0.057(16) 0.028(14) 0.025(11) -0.005(10) 0.017(12) 0.000(10)
C7 0.006(7) 0.017(8) 0.017(7) 0.005(6) 0.003(6) 0.003(6)
C8 0.061(18) 0.034(15) 0.037(13) 0.002(12) -0.012(13) 0.017(11)
C9 0.026(8) 0.019(8) 0.024(8) 0.003(7) 0.000(7) 0.005(6)
C10 0.036(6) 0.038(6) 0.038(6) -0.001(2) 0.004(2) 0.000(2)
C11 0.069(15) 0.027(13) 0.017(10) 0.007(10) -0.017(11) 0.004(11)
C12 0.074(16) 0.035(15) 0.036(13) -0.009(12) -0.004(14) -0.022(11)
C13 0.025(15) 0.09(2) 0.08(2) 0.003(18) -0.018(15) -0.009(13)
C14 0.13(3) 0.016(15) 0.11(2) 0.003(15) -0.06(2) -0.014(15)
C15 0.013(11) 0.036(13) 0.020(10) -0.004(10) -0.009(9) -0.007(8)
C16 0.022(8) 0.022(8) 0.021(7) -0.006(7) 0.006(7) 0.005(6)
C17 0.042(14) 0.007(11) 0.052(14) 0.005(10) 0.011(12) -0.004(9)
C18 0.032(13) 0.020(12) 0.050(14) -0.004(10) 0.014(11) -0.006(9)
C19 0.055(10) 0.051(10) 0.067(10) 0.000(8) 0.027(9) 0.003(8)
C20 0.066(12) 0.070(12) 0.080(12) 0.002(9) -0.007(9) -0.003(9)
C21 0.037(9) 0.024(9) 0.040(9) -0.004(7) 0.009(8) -0.007(7)
C22 0.051(16) 0.044(16) 0.030(13) 0.004(12) -0.024(12) -0.011(11)
C23 0.009(10) 0.028(12) 0.030(11) 0.000(10) 0.004(9) -0.002(8)
C24 0.027(8) 0.017(8) 0.020(7) 0.003(7) -0.001(7) -0.002(6)
C25 0.09(2) 0.023(14) 0.035(13) -0.001(11) -0.029(14) -0.014(12)
C26 0.089(13) 0.082(13) 0.090(13) -0.001(9) 0.010(9) -0.014(9)
C27 0.033(12) 0.019(8) 0.022(9) 0.002(6) 0.010(9) -0.003(8)
C28 0.056(16) 0.045(15) 0.015(9) -0.007(8) 0.008(10) -0.019(11)
C29 0.036(9) 0.037(9) 0.027(8) -0.001(7) 0.011(7) 0.012(7)
C30 0.020(12) 0.041(14) 0.023(11) 0.011(10) 0.016(10) 0.010(9)
N1 0.018(10) 0.029(11) 0.042(11) -0.011(9) -0.001(9) -0.004(7)
N2 0.022(11) 0.039(12) 0.056(13) -0.014(10) -0.017(10) -0.003(8)
N3 0.011(9) 0.027(10) 0.029(9) -0.009(8) -0.006(8) -0.005(7)
N4 0.012(8) 0.025(10) 0.024(9) -0.003(8) 0.002(7) 0.001(6)
N5 0.052(12) 0.016(10) 0.016(8) -0.004(8) -0.010(9) 0.004(8)
N6 0.019(9) 0.010(8) 0.011(7) 0.007(7) 0.000(7) 0.000(6)
N7 0.083(16) 0.028(12) 0.029(10) 0.002(9) 0.003(11) 0.000(10)
N8 0.026(10) 0.023(10) 0.030(10) -0.012(8) 0.001(8) 0.004(7)
N9 0.021(10) 0.034(11) 0.019(8) 0.012(8) 0.008(8) 0.001(7)
N10 0.017(10) 0.025(11) 0.051(12) -0.013(9) 0.014(9) -0.008(7)
N11 0.037(12) 0.015(10) 0.073(15) -0.009(10) 0.010(11) -0.005(8)
N12 0.060(10) 0.046(9) 0.082(10) 0.001(8) -0.022(8) 0.005(8)
N13 0.021(4) 0.022(4) 0.022(4) -0.001(2) 0.002(2) 0.000(2)
N14 0.020(10) 0.028(11) 0.042(11) -0.003(9) 0.004(9) 0.000(7)
N15 0.010(9) 0.039(11) 0.032(10) 0.004(9) 0.007(8) 0.007(7)
N16 0.032(8) 0.031(8) 0.050(8) 0.005(7) 0.012(7) 0.002(6)
N17 0.058(10) 0.053(10) 0.080(10) 0.007(8) -0.010(8) 0.006(8)
N18 0.010(9) 0.019(9) 0.049(11) 0.015(8) -0.011(8) -0.001(6)
N19 0.014(7) 0.019(7) 0.024(7) 0.001(6) -0.004(6) -0.001(6)
N20 0.060(14) 0.010(10) 0.059(13) -0.002(10) -0.009(11) -0.004(8)
N21 0.020(9) 0.016(9) 0.011(8) 0.005(7) -0.005(7) -0.004(6)
N22 0.071(10) 0.040(9) 0.031(8) 0.003(7) 0.007(8) -0.014(7)
N23 0.096(17) 0.020(7) 0.022(9) 0.002(7) 0.012(11) 0.006(9)
N24 0.029(10) 0.025(8) 0.026(8) -0.001(6) 0.008(8) 0.003(7)
N25 0.030(11) 0.034(11) 0.034(10) -0.024(9) 0.001(9) 0.005(8)
N26 0.066(15) 0.026(11) 0.032(10) -0.006(9) 0.020(10) 0.007(9)
N27 0.027(10) 0.020(10) 0.025(9) 0.006(8) 0.003(8) -0.007(7)
O1W 0.16(2) 0.068(17) 0.24(3) -0.08(2) -0.09(2) 0.008(15)
N29 0.042(11) 0.021(10) 0.050(12) -0.004(9) -0.013(9) 0.000(7)
C35 0.048(7) 0.049(7) 0.049(7) 0.000(2) 0.004(2) 0.001(2)
C33' 0.034(15) 0.031(15) 0.035(15) -0.007(10) 0.003(10) 0.001(9)
C32' 0.017(11) 0.017(11) 0.017(11) 0.001(2) 0.002(2) 0.000(2)
N28' 0.021(13) 0.022(12) 0.029(13) -0.002(9) -0.001(9) -0.003(9)
C34' 0.030(15) 0.033(15) 0.028(14) 0.002(10) 0.000(10) -0.002(9)
C33 0.018(10) 0.018(10) 0.020(11) 0.007(8) 0.002(8) 0.004(8)
C32 0.032(13) 0.028(13) 0.033(13) -0.003(9) 0.004(10) 0.003(9)
N28 0.036(10) 0.031(11) 0.032(11) -0.005(9) -0.003(8) -0.001(8)
C34 0.027(12) 0.029(12) 0.024(12) -0.003(9) 0.008(9) 0.007(9)
N30 0.060(6) 0.058(6) 0.059(6) 0.000(2) 0.005(2) 0.000(2)
C31 0.026(12) 0.031(13) 0.028(11) 0.011(10) -0.018(10) -0.010(9)

loop_
_atom_type_symbol
_atom_type_description
_atom_type_scat_dispersion_real
_atom_type_scat_dispersion_imag
_atom_type_scat_source
C C 0.0033 0.0016 'International Tables Vol C Tables 4.2.6.8 and 6.1.1.4'
H H 0.0000 0.0000 'International Tables Vol C Tables 4.2.6.8 and 6.1.1.4'
N N 0.0061 0.0033 'International Tables Vol C Tables 4.2.6.8 and 6.1.1.4'
O O 0.0106 0.0060 'International Tables Vol C Tables 4.2.6.8 and 6.1.1.4'
P P 0.1023 0.0942 'International Tables Vol C Tables 4.2.6.8 and 6.1.1.4'
W W -0.8490 6.8722 'International Tables Vol C Tables 4.2.6.8 and 6.1.1.4'
Ag Ag -0.8971 1.1015 'International Tables Vol C Tables 4.2.6.8 and 6.1.1.4'

loop_
_geom_angle_atom_site_label_1
_geom_angle_atom_site_label_2
_geom_angle_atom_site_label_3
_geom_angle
_geom_angle_site_symmetry_1
_geom_angle_site_symmetry_3
O1 P1 O2 112.9(6) . .
O1 P1 O4 107.5(6) . .
O2 P1 O4 108.0(6) . .
O1 P1 O3 111.2(6) . .
O2 P1 O3 110.2(6) . .
O4 P1 O3 106.8(6) . .
O7 P2 O8 112.3(6) . .
O7 P2 O5 107.4(6) . .
O8 P2 O5 108.7(6) . .
O7 P2 O6 110.3(6) . .
O8 P2 O6 110.9(6) . .
O5 P2 O6 107.0(6) . .
O18 W1 O10 100.8(5) . .
O18 W1 O60 100.9(5) . .
O10 W1 O60 90.7(5) . .
O18 W1 O25 101.0(5) . .
O10 W1 O25 89.3(5) . .
O60 W1 O25 157.7(4) . .
O18 W1 O15 102.4(6) . .
O10 W1 O15 156.6(4) . .
O60 W1 O15 87.9(5) . .
O25 W1 O15 83.3(5) . .
O18 W1 O5 172.5(5) . .
O10 W1 O5 74.4(4) . .
O60 W1 O5 73.7(4) . .
O25 W1 O5 84.8(4) . .
O15 W1 O5 82.8(4) . .
O28 W2 O56 103.1(5) . .
O28 W2 O61 102.6(5) . .
O56 W2 O61 90.6(4) . .
O28 W2 O10 100.1(5) . .
O56 W2 O10 88.9(5) . .
O61 W2 O10 156.8(5) . .
O28 W2 O16 102.0(5) . .
O56 W2 O16 154.9(5) . .
O61 W2 O16 84.4(5) . .
O10 W2 O16 86.3(5) . .
O28 W2 O5 171.8(5) . .
O56 W2 O5 72.6(4) . .
O61 W2 O5 84.6(4) . .
O10 W2 O5 73.1(4) . .
O16 W2 O5 82.4(4) . .
O46 W3 O39 100.0(5) . .
O46 W3 O24 103.5(5) . .
O39 W3 O24 90.5(5) . .
O46 W3 O43 101.3(5) . .
O39 W3 O43 89.4(5) . .
O24 W3 O43 154.9(5) . .
O46 W3 O52 105.0(5) . .
O39 W3 O52 155.0(5) . .
O24 W3 O52 84.1(5) . .
O43 W3 O52 85.5(5) . .
O46 W3 O4 170.5(5) . .
O39 W3 O4 72.7(4) . .
O24 W3 O4 82.9(4) . .
O43 W3 O4 73.1(4) . .
O52 W3 O4 82.4(4) . .
O11 W4 O54 102.5(6) . .
O11 W4 O60 100.2(6) . .
O54 W4 O60 91.1(5) . .
O11 W4 O59 102.1(5) . .
O54 W4 O59 85.0(5) . .
O60 W4 O59 157.7(5) . .
O11 W4 O56 100.6(6) . .
O54 W4 O56 156.7(5) . .
O60 W4 O56 87.5(5) . .
O59 W4 O56 87.5(5) . .
O11 W4 O5 171.6(5) . .
O54 W4 O5 84.0(5) . .
O60 W4 O5 74.2(4) . .
O59 W4 O5 83.6(4) . .
O56 W4 O5 73.2(4) . .
O36 W5 O35 101.8(6) . .
O36 W5 O48 100.6(5) . .
O35 W5 O48 157.5(5) . .
O36 W5 O53 99.4(5) . .
O35 W5 O53 89.0(5) . .
O48 W5 O53 89.3(4) . .
O36 W5 O34 94.7(5) . .
O35 W5 O34 87.0(5) . .
O48 W5 O34 89.3(4) . .
O53 W5 O34 165.9(5) . .
O36 W5 O2 173.1(5) . .
O35 W5 O2 83.8(4) . .
O48 W5 O2 73.7(4) . .
O53 W5 O2 84.6(4) . .
O34 W5 O2 81.5(4) . .
O62 W6 O47 99.6(5) . .
O62 W6 O41 99.0(5) . .
O47 W6 O41 90.5(5) . .
O62 W6 O37 98.2(5) . .
O47 W6 O37 89.3(5) . .
O41 W6 O37 162.6(5) . .
O62 W6 O44 102.8(5) . .
O47 W6 O44 157.6(4) . .
O41 W6 O44 86.8(5) . .
O37 W6 O44 86.7(5) . .
O62 W6 O1 173.4(5) . .
O47 W6 O1 73.8(4) . .
O41 W6 O1 81.4(4) . .
O37 W6 O1 81.8(4) . .
O44 W6 O1 83.8(4) . .
O27 W7 O50 98.9(5) . .
O27 W7 O16 99.2(5) . .
O50 W7 O16 161.5(5) . .
O27 W7 O26 102.4(5) . .
O50 W7 O26 86.8(4) . .
O16 W7 O26 85.7(5) . .
O27 W7 O58 99.0(5) . .
O50 W7 O58 89.7(4) . .
O16 W7 O58 91.2(5) . .
O26 W7 O58 158.7(4) . .
O27 W7 O8 172.1(4) . .
O50 W7 O8 81.6(4) . .
O16 W7 O8 81.0(4) . .
O26 W7 O8 85.5(4) . .
O58 W7 O8 73.1(4) . .
O40 W8 O51 97.9(5) . .
O40 W8 O45 100.8(5) . .
O51 W8 O45 89.5(5) . .
O40 W8 O9 100.2(5) . .
O51 W8 O9 91.3(5) . .
O45 W8 O9 158.6(5) . .
O40 W8 O54 96.7(5) . .
O51 W8 O54 165.2(5) . .
O45 W8 O54 85.0(5) . .
O9 W8 O54 88.9(5) . .
O40 W8 O6 174.2(5) . .
O51 W8 O6 83.0(4) . .
O45 W8 O6 84.9(4) . .
O9 W8 O6 74.0(4) . .
O54 W8 O6 82.8(4) . .
O20 W9 O38 101.5(5) . .
O20 W9 O15 99.1(5) . .
O38 W9 O15 88.2(5) . .
O20 W9 O31 97.9(5) . .
O38 W9 O31 87.6(5) . .
O15 W9 O31 163.0(5) . .
O20 W9 O9 100.4(5) . .
O38 W9 O9 158.0(5) . .
O15 W9 O9 90.1(5) . .
O31 W9 O9 87.7(5) . .
O20 W9 O6 172.9(5) . .
O38 W9 O6 85.4(4) . .
O15 W9 O6 82.6(4) . .
O31 W9 O6 80.6(4) . .
O9 W9 O6 72.6(4) . .
O49 W10 O25 97.7(5) . .
O49 W10 O53 98.3(5) . .
O25 W10 O53 163.7(4) . .
O49 W10 O58 99.1(5) . .
O25 W10 O58 90.8(5) . .
O53 W10 O58 89.8(5) . .
O49 W10 O38 103.3(5) . .
O25 W10 O38 86.4(5) . .
O53 W10 O38 86.9(5) . .
O58 W10 O38 157.6(4) . .
O49 W10 O8 172.1(5) . .
O25 W10 O8 81.9(4) . .
O53 W10 O8 82.6(4) . .
O58 W10 O8 73.0(4) . .
O38 W10 O8 84.6(4) . .
O12 W11 O48 98.5(5) . .
O12 W11 O21 105.4(5) . .
O48 W11 O21 156.0(5) . .
O12 W11 O50 98.7(5) . .
O48 W11 O50 91.2(4) . .
O21 W11 O50 87.7(4) . .
O12 W11 O24 99.6(5) . .
O48 W11 O24 88.8(4) . .
O21 W11 O24 84.9(4) . .
O50 W11 O24 161.5(5) . .
O12 W11 O2 170.1(5) . .
O48 W11 O2 71.6(4) . .
O21 W11 O2 84.5(4) . .
O50 W11 O2 82.5(4) . .
O24 W11 O2 79.9(4) . .
O29 W12 O33 101.0(5) . .
O29 W12 O44 100.8(5) . .
O33 W12 O44 88.8(5) . .
O29 W12 O23 100.2(5) . .
O33 W12 O23 91.8(5) . .
O44 W12 O23 158.5(5) . .
O29 W12 O51 96.0(5) . .
O33 W12 O51 162.9(5) . .
O44 W12 O51 86.9(5) . .
O23 W12 O51 86.4(5) . .
O29 W12 O3 173.3(5) . .
O33 W12 O3 82.8(4) . .
O44 W12 O3 84.7(4) . .
O23 W12 O3 74.0(4) . .
O51 W12 O3 80.3(4) . .
O14 W13 O42 99.6(5) . .
O14 W13 O45 101.5(5) . .
O42 W13 O45 158.9(5) . .
O14 W13 O59 96.6(5) . .
O42 W13 O59 90.4(4) . .
O45 W13 O59 86.8(5) . .
O14 W13 O37 97.4(5) . .
O42 W13 O37 90.0(5) . .
O45 W13 O37 87.7(5) . .
O59 W13 O37 165.7(5) . .
O14 W13 O7 174.1(5) . .
O42 W13 O7 74.6(4) . .
O45 W13 O7 84.3(4) . .
O59 W13 O7 83.1(4) . .
O37 W13 O7 83.3(4) . .
O19 W14 O31 99.0(5) . .
O19 W14 O23 100.1(5) . .
O31 W14 O23 91.2(5) . .
O19 W14 O13 97.5(5) . .
O31 W14 O13 163.0(5) . .
O23 W14 O13 90.2(5) . .
O19 W14 O35 103.5(5) . .
O31 W14 O35 88.4(5) . .
O23 W14 O35 156.2(5) . .
O13 W14 O35 83.6(5) . .
O19 W14 O3 173.1(5) . .
O31 W14 O3 83.3(4) . .
O23 W14 O3 73.3(4) . .
O13 W14 O3 80.9(4) . .
O35 W14 O3 83.0(4) . .
O32 W15 O52 100.5(5) . .
O32 W15 O21 103.7(5) . .
O52 W15 O21 86.2(5) . .
O32 W15 O57 96.4(5) . .
O52 W15 O57 163.0(5) . .
O21 W15 O57 88.5(5) . .
O32 W15 O47 98.2(5) . .
O52 W15 O47 90.0(5) . .
O21 W15 O47 158.1(4) . .
O57 W15 O47 89.0(4) . .
O32 W15 O1 170.7(4) . .
O52 W15 O1 80.8(4) . .
O21 W15 O1 85.5(4) . .
O57 W15 O1 82.7(4) . .
O47 W15 O1 72.5(4) . .
O55 W16 O26 103.1(5) . .
O55 W16 O57 99.0(5) . .
O26 W16 O57 89.4(4) . .
O55 W16 O61 97.9(5) . .
O26 W16 O61 87.0(4) . .
O57 W16 O61 163.2(4) . .
O55 W16 O42 99.7(5) . .
O26 W16 O42 157.1(5) . .
O57 W16 O42 89.2(5) . .
O61 W16 O42 87.7(4) . .
O55 W16 O7 171.7(5) . .
O26 W16 O7 85.1(4) . .
O57 W16 O7 82.1(4) . .
O61 W16 O7 81.2(4) . .
O42 W16 O7 72.1(4) . .
O17 W17 O43 101.0(5) . .
O17 W17 O30 101.6(5) . .
O43 W17 O30 91.9(5) . .
O17 W17 O41 101.1(5) . .
O43 W17 O41 88.7(5) . .
O30 W17 O41 156.7(4) . .
O17 W17 O33 102.9(5) . .
O43 W17 O33 155.8(5) . .
O30 W17 O33 87.4(5) . .
O41 W17 O33 82.6(5) . .
O17 W17 O4 173.2(5) . .
O43 W17 O4 74.6(4) . .
O30 W17 O4 73.6(4) . .
O41 W17 O4 84.2(4) . .
O33 W17 O4 82.0(4) . .
O22 W18 O30 102.3(5) . .
O22 W18 O34 101.6(5) . .
O30 W18 O34 156.1(5) . .
O22 W18 O13 103.7(6) . .
O30 W18 O13 90.7(5) . .
O34 W18 O13 85.2(5) . .
O22 W18 O39 100.2(5) . .
O30 W18 O39 87.6(5) . .
O34 W18 O39 86.7(4) . .
O13 W18 O39 155.8(5) . .
O22 W18 O4 172.5(5) . .
O30 W18 O4 74.3(4) . .
O34 W18 O4 81.9(4) . .
O13 W18 O4 83.1(4) . .
O39 W18 O4 73.2(4) . .
P1 O1 W6 128.6(6) . .
P1 O1 W15 127.7(6) . .
W6 O1 W15 90.7(3) . .
P1 O2 W5 128.7(6) . .
P1 O2 W11 126.5(6) . .
W5 O2 W11 90.2(4) . .
P1 O3 W12 126.8(6) . .
P1 O3 W14 127.8(6) . .
W12 O3 W14 90.7(4) . .
P1 O4 W17 126.7(6) . .
P1 O4 W18 126.6(6) . .
W17 O4 W18 89.2(3) . .
P1 O4 W3 124.4(6) . .
W17 O4 W3 88.5(3) . .
W18 O4 W3 89.6(4) . .
P2 O5 W4 126.5(6) . .
P2 O5 W1 125.9(6) . .
W4 O5 W1 89.9(4) . .
P2 O5 W2 123.9(6) . .
W4 O5 W2 90.1(4) . .
W1 O5 W2 89.3(4) . .
P2 O6 W8 127.7(6) . .
P2 O6 W9 125.8(6) . .
W8 O6 W9 91.3(4) . .
P2 O7 W13 128.8(6) . .
P2 O7 W16 127.2(6) . .
W13 O7 W16 90.1(4) . .
P2 O8 W10 127.9(6) . .
P2 O8 W7 126.8(6) . .
W10 O8 W7 90.7(3) . .
W8 O9 W9 121.9(6) . .
W1 O10 W2 122.9(5) . .
W18 O13 W14 154.0(7) . .
W13 O14 Ag1 122.9(5) . .
W9 O15 W1 151.6(7) . .
W7 O16 W2 153.8(6) . .
W15 O21 W11 150.9(6) . .
W14 O23 W12 121.9(6) . .
W3 O24 W11 154.3(7) . .
W10 O25 W1 153.3(6) . .
W16 O26 W7 149.9(6) . .
W12 O29 Ag8 166.2(7) . 2_646
W14 O31 W9 162.1(7) . .
W12 O33 W17 151.8(7) . .
W18 O34 W5 150.5(6) . .
W5 O35 W14 152.8(6) . .
W6 O37 W13 162.2(7) . .
W9 O38 W10 148.3(6) . .
W18 O30 W17 122.8(6) . .
W3 O39 W18 124.5(6) . .
W8 O40 Ag4 163.8(7) . .
W6 O41 W17 153.8(6) . .
W13 O42 W16 123.1(6) . .
W17 O43 W3 123.3(6) . .
W12 O44 W6 147.7(6) . .
W13 O45 W8 150.7(6) . .
W6 O47 W15 122.8(5) . .
W11 O48 W5 124.4(6) . .
W7 O50 W11 164.7(6) . .
W8 O51 W12 160.9(7) . .
W15 O52 W3 152.7(6) . .
W10 O53 W5 161.7(7) . .
W4 O54 W8 152.1(7) . .
W16 O55 Ag8 133.1(6) . .
W2 O56 W4 124.1(6) . .
W16 O57 W15 160.9(6) . .
W7 O58 W10 123.2(5) . .
W13 O59 W4 150.1(7) . .
W4 O60 W1 122.1(6) . .
W16 O61 W2 151.2(6) . .
N4 Ag1 N9 168.7(6) . .
N4 Ag1 O14 86.4(4) . .
N9 Ag1 O14 94.0(4) . .
N4 Ag1 Ag2 89.1(4) . .
N9 Ag1 Ag2 86.9(4) . .
O14 Ag1 Ag2 161.0(3) . .
N1 Ag2 N10 164.8(7) . .
N1 Ag2 Ag1 92.1(4) . .
N10 Ag2 Ag1 85.5(4) . .
N7 Ag3 N5 152.1(12) 2_646 .
N7 Ag3 Ag8 83.8(7) 2_646 2_646
N5 Ag3 Ag8 123.4(9) . 2_646
N7 Ag3' N5 158.1(16) 2_646 .
N7 Ag3' Ag4 92.6(8) 2_646 .
N5 Ag3' Ag4 107.0(10) . .
N7 Ag3' Ag8 64.7(8) 2_646 2_646
N5 Ag3' Ag8 94.9(10) . 2_646
Ag4 Ag3' Ag8 157.0(2) . 2_646
N20 Ag4 N12 157.1(8) 1_545 2_646
N20 Ag4 O40 87.7(5) 1_545 .
N12 Ag4 O40 85.8(6) 2_646 .
N20 Ag4 Ag3' 93.1(5) 1_545 .
N12 Ag4 Ag3' 104.3(6) 2_646 .
O40 Ag4 Ag3' 66.4(3) . .
N30 Ag5 N13 169.8(7) 1_565 .
N30 Ag5 Ag6 77.3(5) 1_565 .
N13 Ag5 Ag6 112.0(4) . .
N19 Ag6 N18 169.1(6) . 2_556
N19 Ag6 Ag5 78.2(4) . .
N18 Ag6 Ag5 112.0(4) 2_556 .
N25 Ag7 N24 179.8(6) . .
N26 Ag8 O29 87.8(5) . 2_656
N26 Ag8 Ag3 115.7(6) . 2_656
O29 Ag8 Ag3 68.8(4) 2_656 2_656
N26 Ag8 O55 97.6(5) . .
O29 Ag8 O55 136.6(5) 2_656 .
Ag3 Ag8 O55 70.2(3) 2_656 .
N26 Ag8 Ag3' 120.7(5) . 2_656
O29 Ag8 Ag3' 69.8(3) 2_656 2_656
Ag3 Ag8 Ag3' 5.1(2) 2_656 2_656
O55 Ag8 Ag3' 70.6(3) . 2_656
N3 C1 N1 108.3(19) . .
N3 C1 H1 125.9 . .
N1 C1 H1 125.9 . .
N2 C2 N1 121(2) . .
N2 C2 H2 119.5 . .
N1 C2 H2 119.5 . .
N3 C3 C4 111.9(15) . .
N3 C3 H3A 109.2 . .
C4 C3 H3A 109.2 . .
N3 C3 H3B 109.2 . .
C4 C3 H3B 109.2 . .
H3A C3 H3B 107.9 . .
C5 C4 C3 119.1(17) . .
C5 C4 H4A 107.5 . .
C3 C4 H4A 107.5 . .
C5 C4 H4B 107.5 . .
C3 C4 H4B 107.5 . .
H4A C4 H4B 107.0 . .
N6 C5 C4 115.5(14) . .
N6 C5 H5A 108.4 . .
C4 C5 H5A 108.4 . .
N6 C5 H5B 108.4 . .
C4 C5 H5B 108.4 . .
H5A C5 H5B 107.5 . .
N5 C6 N4 110.8(17) . .
N5 C6 H6 124.6 . .
N4 C6 H6 124.6 . .
N6 C7 N4 111.2(16) . .
N6 C7 H7 124.4 . .
N4 C7 H7 124.4 . .
N8 C8 N7 114(2) . .
N8 C8 H8 123.0 . .
N7 C8 H8 123.0 . .
N9 C9 N7 115.3(18) . .
N9 C9 H9 122.3 . .
N7 C9 H9 122.3 . .
N8 C10 C11 115.0(17) . .
N8 C10 H10A 108.5 . .
C11 C10 H10A 108.5 . .
N8 C10 H10B 108.5 . .
C11 C10 H10B 108.5 . .
H10A C10 H10B 107.5 . .
C12 C11 C10 112.3(17) . .
C12 C11 H11A 109.1 . .
C10 C11 H11A 109.1 . .
C12 C11 H11B 109.1 . .
C10 C11 H11B 109.1 . .
H11A C11 H11B 107.9 . .
N11 C12 C11 115.1(17) . .
N11 C12 H12A 108.5 . .
C11 C12 H12A 108.5 . .
N11 C12 H12B 108.5 . .
C11 C12 H12B 108.5 . .
H12A C12 H12B 107.5 . .
N10 C13 N12 109.5(19) . .
N10 C13 H13 125.3 . .
N12 C13 H13 125.3 . .
N11 C14 N12 105.6(19) . .
N11 C14 H14 127.2 . .
N12 C14 H14 127.2 . .
N13 C15 N15 110.0(18) . .
N13 C15 H15 125.0 . .
N15 C15 H15 125.0 . .
N13 C16 N14 111.3(16) . .
N13 C16 H16 124.3 . .
N14 C16 H16 124.3 . .
C18 C17 N15 114.7(16) . .
C18 C17 H17A 108.6 . .
N15 C17 H17A 108.6 . .
C18 C17 H17B 108.6 . .
N15 C17 H17B 108.6 . .
H17A C17 H17B 107.6 . .
C17 C18 C19 111.5(18) . .
C17 C18 H18A 109.3 . .
C19 C18 H18A 109.3 . .
C17 C18 H18B 109.3 . .
C19 C18 H18B 109.3 . .
H18A C18 H18B 108.0 . .
N16 C19 C18 114.2(19) . .
N16 C19 H19A 108.7 . .
C18 C19 H19A 108.7 . .
N16 C19 H19B 108.7 . .
C18 C19 H19B 108.7 . .
H19A C19 H19B 107.6 . .
N17 C20 N18 103.1(19) . .
N17 C20 H20 128.4 . .
N18 C20 H20 128.4 . .
N16 C21 N18 104.5(18) . .
N16 C21 H21 127.7 . .
N18 C21 H21 127.7 . .
N20 C22 N19 116(2) . .
N20 C22 H22 122.2 . .
N19 C22 H22 122.2 . .
N19 C23 N21 110.6(18) . .
N19 C23 H23 124.7 . .
N21 C23 H23 124.7 . .
C25 C24 N21 116.2(16) . .
C25 C24 H24A 108.2 . .
N21 C24 H24A 108.2 . .
C25 C24 H24B 108.2 . .
N21 C24 H24B 108.2 . .
H24A C24 H24B 107.4 . .
C24 C25 C26 128(2) . .
C24 C25 H25A 105.4 . .
C26 C25 H25A 105.4 . .
C24 C25 H25B 105.4 . .
C26 C25 H25B 105.4 . .
H25A C25 H25B 106.0 . .
C25 C26 N22 106(2) . .
C25 C26 H26A 110.6 . .
N22 C26 H26A 110.6 . .
C25 C26 H26B 110.6 . .
N22 C26 H26B 110.6 . .
H26A C26 H26B 108.7 . .
N23 C27 N24 116.9(16) . .
N23 C27 H27 121.5 . .
N24 C27 H27 121.5 . .
N22 C28 N24 107.6(17) . .
N22 C28 H28 126.2 . .
N24 C28 H28 126.2 . .
N26 C29 N25 112.0(17) . .
N26 C29 H29 124.0 . .
N25 C29 H29 124.0 . .
N27 C30 N25 111.3(15) . .
N27 C30 H30 124.4 . .
N25 C30 H30 124.4 . .
C2 N1 C1 99.8(18) . .
C2 N1 Ag2 122.3(15) . .
C1 N1 Ag2 137.1(15) . .
C2 N2 N3 97.5(18) . .
C1 N3 N2 113.5(17) . .
C1 N3 C3 131.2(19) . .
N2 N3 C3 114.6(16) . .
C7 N4 C6 103.3(15) . .
C7 N4 Ag1 132.6(12) . .
C6 N4 Ag1 124.0(13) . .
C6 N5 N6 105.8(15) . .
C6 N5 Ag3' 126.8(13) . .
N6 N5 Ag3' 125.6(12) . .
C6 N5 Ag3 125.1(14) . .
N6 N5 Ag3 127.3(11) . .
Ag3' N5 Ag3 23.4(3) . .
C7 N6 N5 108.7(14) . .
C7 N6 C5 128.6(15) . .
N5 N6 C5 122.5(14) . .
C8 N7 C9 99.3(18) . .
C8 N7 Ag3' 125.8(16) . 2_656
C9 N7 Ag3' 132.4(15) . 2_656
C8 N7 Ag3 124.0(16) . 2_656
C9 N7 Ag3 135.0(14) . 2_656
Ag3' N7 Ag3 24.1(3) 2_656 2_656
C8 N8 N9 107.9(17) . .
C8 N8 C10 131.0(19) . .
N9 N8 C10 121.0(16) . .
C9 N9 N8 103.4(16) . .
C9 N9 Ag1 127.2(13) . .
N8 N9 Ag1 129.4(12) . .
C13 N10 N11 108.1(17) . .
C13 N10 Ag2 120.0(16) . .
N11 N10 Ag2 127.4(14) . .
C14 N11 N10 110(2) . .
C14 N11 C12 128.1(19) . .
N10 N11 C12 121.2(17) . .
C13 N12 C14 105.0(19) . .
C13 N12 Ag4 129.7(18) . 2_656
C14 N12 Ag4 121.6(16) . 2_656
C15 N13 C16 106.8(16) . .
C15 N13 Ag5 121.0(13) . .
C16 N13 Ag5 126.6(13) . .
N15 N14 C16 101.0(15) . .
C15 N15 N14 110.8(16) . .
C15 N15 C17 130.1(18) . .
N14 N15 C17 118.4(16) . .
N17 N16 C21 112(2) . .
N17 N16 C19 121(2) . .
C21 N16 C19 127(2) . .
N16 N17 C20 112(2) . .
C21 N18 C20 108.3(17) . .
C21 N18 Ag6 127.6(13) . 2_546
C20 N18 Ag6 123.4(16) . 2_546
C23 N19 C22 104.0(18) . .
C23 N19 Ag6 128.2(14) . .
C22 N19 Ag6 127.2(14) . .
C22 N20 N21 101.2(16) . .
C22 N20 Ag4 128.1(16) . 1_565
N21 N20 Ag4 127.4(12) . 1_565
C23 N21 N20 108.5(15) . .
C23 N21 C24 128.6(16) . .
N20 N21 C24 122.8(15) . .
N23 N22 C28 112.0(18) . .
N23 N22 C26 107.3(18) . .
C28 N22 C26 139.4(18) . .
N22 N23 C27 102.1(17) . .
C27 N24 C28 101.1(16) . .
C27 N24 Ag7 130.1(12) . .
C28 N24 Ag7 128.7(13) . .
C30 N25 C29 102.5(16) . .
C30 N25 Ag7 132.9(12) . .
C29 N25 Ag7 124.5(13) . .
C29 N26 N27 103.0(15) . .
C29 N26 Ag8 122.9(12) . .
N27 N26 Ag8 133.5(13) . .
C30 N27 N26 111.2(15) . .
C30 N27 C31 129.0(16) . .
N26 N27 C31 119.8(16) . .
C35 N29 N28' 98(2) . .
C35 N29 N28 101.4(19) . .
N28' N29 N28 54.5(18) . .
N29 C35 N30 119(2) . .
N29 C35 H35 120.7 . .
N30 C35 H35 120.7 . .
C32' C33' N28' 118(4) . .
C33' C32' C31 121(4) . .
C34' N28' N29 108(3) . .
C34' N28' C33' 125(4) . .
N29 N28' C33' 121(3) . .
N28' C34' N30 115(4) . .
N28' C34' H34' 122.4 . .
N30 C34' H34' 122.4 . .
N28 C33 C32 105(2) . .
C31 C32 C33 99(2) . .
C34 N28 N29 111(3) . .
C34 N28 C33 126(3) . .
N29 N28 C33 123(3) . .
N28 C34 N30 105(3) . .
N28 C34 H34 127.6 . .
N30 C34 H34 127.6 . .
C34' N30 C35 93(3) . .
C34' N30 C34 57(2) . .
C35 N30 C34 97(2) . .
C34' N30 Ag5 133(2) . 1_545
C35 N30 Ag5 128.6(19) . 1_545
C34 N30 Ag5 125.8(18) . 1_545
N27 C31 C32 113(2) . .
N27 C31 C32' 110(2) . .
C32 C31 C32' 25.4(16) . .
N27 C31 H31A 109.6 . .
C32 C31 H31A 85.7 . .
C32' C31 H31A 109.6 . .
N27 C31 H31B 109.6 . .
C32 C31 H31B 127.4 . .
C32' C31 H31B 109.6 . .
H31A C31 H31B 108.2 . .

loop_
_geom_bond_atom_site_label_1
_geom_bond_atom_site_label_2
_geom_bond_distance
_geom_bond_site_symmetry_2
P1 O1 1.518(11) .
P1 O2 1.526(10) .
P1 O4 1.532(11) .
P1 O3 1.552(11) .
P2 O7 1.515(11) .
P2 O8 1.535(11) .
P2 O5 1.554(11) .
P2 O6 1.572(11) .
W1 O18 1.692(11) .
W1 O10 1.900(11) .
W1 O60 1.912(12) .
W1 O25 1.917(12) .
W1 O15 1.936(12) .
W1 O5 2.367(10) .
W2 O28 1.699(11) .
W2 O56 1.889(12) .
W2 O61 1.910(10) .
W2 O10 1.919(10) .
W2 O16 1.921(11) .
W2 O5 2.406(11) .
W3 O46 1.676(11) .
W3 O39 1.886(11) .
W3 O24 1.888(10) .
W3 O43 1.908(11) .
W3 O52 1.925(11) .
W3 O4 2.413(10) .
W4 O11 1.709(12) .
W4 O54 1.897(12) .
W4 O60 1.900(11) .
W4 O59 1.913(10) .
W4 O56 1.928(11) .
W4 O5 2.356(11) .
W5 O36 1.688(11) .
W5 O35 1.855(12) .
W5 O48 1.911(10) .
W5 O53 1.915(11) .
W5 O34 1.924(10) .
W5 O2 2.317(10) .
W6 O62 1.723(11) .
W6 O47 1.879(11) .
W6 O41 1.882(11) .
W6 O37 1.892(11) .
W6 O44 1.911(11) .
W6 O1 2.360(10) .
W7 O27 1.714(11) .
W7 O50 1.869(11) .
W7 O16 1.893(11) .
W7 O26 1.911(11) .
W7 O58 1.914(10) .
W7 O8 2.373(10) .
W8 O40 1.736(12) .
W8 O51 1.864(11) .
W8 O45 1.897(11) .
W8 O9 1.913(11) .
W8 O54 1.924(12) .
W8 O6 2.315(11) .
W9 O20 1.710(12) .
W9 O38 1.880(11) .
W9 O15 1.892(12) .
W9 O31 1.912(11) .
W9 O9 1.920(11) .
W9 O6 2.370(11) .
W10 O49 1.704(10) .
W10 O25 1.900(12) .
W10 O53 1.901(11) .
W10 O58 1.924(10) .
W10 O38 1.928(11) .
W10 O8 2.372(10) .
W11 O12 1.673(11) .
W11 O48 1.884(10) .
W11 O21 1.904(12) .
W11 O50 1.916(10) .
W11 O24 1.918(10) .
W11 O2 2.422(11) .
W12 O29 1.721(12) .
W12 O33 1.866(12) .
W12 O44 1.890(11) .
W12 O23 1.914(11) .
W12 O51 1.946(11) .
W12 O3 2.329(10) .
W13 O14 1.720(11) .
W13 O42 1.893(10) .
W13 O45 1.896(11) .
W13 O59 1.908(10) .
W13 O37 1.935(11) .
W13 O7 2.325(10) .
W14 O19 1.698(11) .
W14 O31 1.903(11) .
W14 O23 1.906(11) .
W14 O13 1.923(11) .
W14 O35 1.923(12) .
W14 O3 2.366(11) .
W15 O32 1.701(10) .
W15 O52 1.879(11) .
W15 O21 1.893(11) .
W15 O57 1.912(10) .
W15 O47 1.949(10) .
W15 O1 2.364(10) .
W16 O55 1.709(11) .
W16 O26 1.887(11) .
W16 O57 1.899(10) .
W16 O61 1.909(10) .
W16 O42 1.920(11) .
W16 O7 2.410(10) .
W17 O17 1.685(11) .
W17 O43 1.881(11) .
W17 O30 1.916(11) .
W17 O41 1.924(11) .
W17 O33 1.948(12) .
W17 O4 2.367(10) .
W18 O22 1.707(12) .
W18 O30 1.869(11) .
W18 O34 1.892(10) .
W18 O13 1.892(11) .
W18 O39 1.921(11) .
W18 O4 2.370(11) .
O14 Ag1 2.570(10) .
O29 Ag8 2.380(12) 2_646
O40 Ag4 2.415(12) .
O55 Ag8 2.562(12) .
Ag1 N4 2.173(15) .
Ag1 N9 2.212(16) .
Ag1 Ag2 3.342(2) .
Ag2 N1 2.088(16) .
Ag2 N10 2.139(16) .
Ag3 N7 2.14(2) 2_646
Ag3 N5 2.230(17) .
Ag3 Ag8 2.42(2) 2_646
Ag3' N7 2.14(2) 2_646
Ag3' N5 2.185(16) .
Ag3' Ag4 3.02(3) .
Ag3' Ag8 3.28(3) 2_646
Ag4 N20 2.265(18) 1_545
Ag4 N12 2.32(2) 2_646
Ag5 N30 2.15(2) 1_565
Ag5 N13 2.158(15) .
Ag5 Ag6 3.082(2) .
Ag6 N19 2.150(15) .
Ag6 N18 2.192(15) 2_556
Ag7 N25 2.129(17) .
Ag7 N24 2.132(16) .
Ag8 N26 2.343(16) .
Ag8 O29 2.380(12) 2_656
Ag8 Ag3 2.42(2) 2_656
Ag8 Ag3' 3.28(3) 2_656
C1 N3 1.32(2) .
C1 N1 1.37(3) .
C1 H1 0.9300 .
C2 N2 1.31(3) .
C2 N1 1.32(3) .
C2 H2 0.9300 .
C3 N3 1.45(2) .
C3 C4 1.51(2) .
C3 H3A 0.9700 .
C3 H3B 0.9700 .
C4 C5 1.47(2) .
C4 H4A 0.9700 .
C4 H4B 0.9700 .
C5 N6 1.46(2) .
C5 H5A 0.9700 .
C5 H5B 0.9700 .
C6 N5 1.33(2) .
C6 N4 1.38(2) .
C6 H6 0.9300 .
C7 N6 1.32(2) .
C7 N4 1.33(2) .
C7 H7 0.9300 .
C8 N8 1.30(3) .
C8 N7 1.32(3) .
C8 H8 0.9300 .
C9 N9 1.30(2) .
C9 N7 1.37(2) .
C9 H9 0.9300 .
C10 N8 1.47(2) .
C10 C11 1.53(3) .
C10 H10A 0.9700 .
C10 H10B 0.9700 .
C11 C12 1.53(3) .
C11 H11A 0.9700 .
C11 H11B 0.9700 .
C12 N11 1.50(3) .
C12 H12A 0.9700 .
C12 H12B 0.9700 .
C13 N10 1.31(3) .
C13 N12 1.42(3) .
C13 H13 0.9300 .
C14 N11 1.35(3) .
C14 N12 1.42(3) .
C14 H14 0.9300 .
C15 N13 1.29(2) .
C15 N15 1.30(2) .
C15 H15 0.9300 .
C16 N13 1.30(2) .
C16 N14 1.39(2) .
C16 H16 0.9300 .
C17 C18 1.45(2) .
C17 N15 1.45(2) .
C17 H17A 0.9700 .
C17 H17B 0.9700 .
C18 C19 1.48(3) .
C18 H18A 0.9700 .
C18 H18B 0.9700 .
C19 N16 1.45(3) .
C19 H19A 0.9700 .
C19 H19B 0.9700 .
C20 N17 1.33(3) .
C20 N18 1.39(3) .
C20 H20 0.9300 .
C21 N16 1.33(2) .
C21 N18 1.35(2) .
C21 H21 0.9300 .
C22 N20 1.30(3) .
C22 N19 1.34(3) .
C22 H22 0.9300 .
C23 N19 1.27(2) .
C23 N21 1.35(2) .
C23 H23 0.9300 .
C24 C25 1.43(2) .
C24 N21 1.45(2) .
C24 H24A 0.9700 .
C24 H24B 0.9700 .
C25 C26 1.479(2) .
C25 H25A 0.9700 .
C25 H25B 0.9700 .
C26 N22 1.56(3) .
C26 H26A 0.9700 .
C26 H26B 0.9700 .
C27 N23 1.30(2) .
C27 N24 1.31(2) .
C27 H27 0.9300 .
C28 N22 1.32(3) .
C28 N24 1.36(2) .
C28 H28 0.9300 .
C29 N26 1.34(2) .
C29 N25 1.42(2) .
C29 H29 0.9300 .
C30 N27 1.30(2) .
C30 N25 1.34(2) .
C30 H30 0.9300 .
N2 N3 1.36(2) .
N5 N6 1.345(19) .
N7 Ag3' 2.14(2) 2_656
N7 Ag3 2.14(2) 2_656
N8 N9 1.35(2) .
N10 N11 1.37(2) .
N12 Ag4 2.32(2) 2_656
N14 N15 1.34(2) .
N16 N17 1.23(3) .
N18 Ag6 2.192(15) 2_546
N20 N21 1.37(2) .
N20 Ag4 2.265(18) 1_565
N22 N23 1.29(2) .
N26 N27 1.373(19) .
N27 C31 1.442(15) .
N29 C35 1.25(3) .
N29 N28' 1.35(4) .
N29 N28 1.48(3) .
C35 N30 1.35(3) .
C35 H35 0.9300 .
C33' C32' 1.42(6) .
C33' N28' 1.48(6) .
C32' C31 1.55(5) .
N28' C34' 1.25(5) .
C34' N30 1.33(5) .
C34' H34' 0.9300 .
C33 N28 1.505(14) .
C33 C32 1.547(14) .
C32 C31 1.524(19) .
N28 C34 1.28(4) .
C34 N30 1.57(4) .
C34 H34 0.9300 .
N30 Ag5 2.15(2) 1_545
C31 H31A 0.9700 .
C31 H31B 0.9700 .
